data_7057080
loop_
_publ_author_name
'Rojek, Tomasz'
'Goldeman, Waldemar'
'\'Slepokura, Katarzyna'
'Duczmal, Marek'
'Wojciechowska, Agnieszka'
'Matczak-Jon, Ewa'

_publ_section_title
;
 1D Co(ii) coordination polymers based on cyclobutyl- and
 cyclopentyl-substituted zoledronate analogues: synthesis, structural
 comparison, thermal stability and magnetic properties
;
_journal_issue 10
_journal_name_full 'New Journal of Chemistry'
_journal_page_first 7830
_journal_paper_doi 10.1039/C8NJ00118A
_journal_volume 42
_journal_year 2018
_chemical_formula_moiety 'C8 H14 N2 O7 P2, H2 O'
_chemical_formula_sum 'C8 H16 N2 O8 P2'
_chemical_formula_weight 330.17
_space_group_crystal_system triclinic
_space_group_IT_number 2
_space_group_name_Hall '-P 1'
_space_group_name_H-M_alt 'P -1'
_symmetry_space_group_name_Hall '-P 1'
_symmetry_space_group_name_H-M 'P -1'
_atom_sites_solution_hydrogens mixed
_atom_sites_solution_primary direct
_atom_sites_solution_secondary difmap
_audit_block_doi 10.5517/ccdc.csd.cc1qd4mw
_audit_creation_method SHELXL-2014/7
_audit_update_record
;
2017-12-11 deposited with the CCDC.
2018-03-01 downloaded from the CCDC.
;
_cell_angle_alpha 96.36(3)
_cell_angle_beta 99.93(3)
_cell_angle_gamma 91.11(3)
_cell_formula_units_Z 2
_cell_length_a 7.695(3)
_cell_length_b 7.920(3)
_cell_length_c 10.362(3)
_cell_measurement_reflns_used 7692
_cell_measurement_temperature 100(2)
_cell_measurement_theta_max 36.70
_cell_measurement_theta_min 3.06
_cell_volume 617.7(4)
_computing_cell_refinement
;
CrysAlis RED, Oxford Diffraction Ltd.,
Version 1.171.33.66 (release 28-04-2010 CrysAlis171 .NET)
(compiled Apr 28 2010,14:27:37)
;
_computing_data_collection
;
CrysAlis CCD, Oxford Diffraction Ltd.,
Version 1.171.33.66 (release 28-04-2010 CrysAlis171 .NET)
(compiled Apr 28 2010,14:27:37)
;
_computing_data_reduction
;
CrysAlis RED, Oxford Diffraction Ltd.,
Version 1.171.33.66 (release 28-04-2010 CrysAlis171 .NET)
(compiled Apr 28 2010,14:27:37)
;
_computing_structure_refinement 'SHELXL-2014/7 (Sheldrick, 2015)'
_computing_structure_solution 'SHELXS-97 (Sheldrick, 2008)'
_diffrn_ambient_temperature 100(2)
_diffrn_detector_area_resol_mean 8.3359
_diffrn_measured_fraction_theta_full 0.999
_diffrn_measured_fraction_theta_max 0.720
_diffrn_measurement_device_type 'Kuma MK4-CCD, Sapphire2, large Be window'
_diffrn_measurement_method 'omega scans'
_diffrn_radiation_type MoK\a
_diffrn_radiation_wavelength 0.71073
_diffrn_reflns_av_R_equivalents 0.0273
_diffrn_reflns_av_unetI/netI 0.0255
_diffrn_reflns_Laue_measured_fraction_full 0.999
_diffrn_reflns_Laue_measured_fraction_max 0.720
_diffrn_reflns_limit_h_max 10
_diffrn_reflns_limit_h_min -12
_diffrn_reflns_limit_k_max 10
_diffrn_reflns_limit_k_min -13
_diffrn_reflns_limit_l_max 17
_diffrn_reflns_limit_l_min -17
_diffrn_reflns_number 9051
_diffrn_reflns_point_group_measured_fraction_full 0.999
_diffrn_reflns_point_group_measured_fraction_max 0.720
_diffrn_reflns_theta_full 25.242
_diffrn_reflns_theta_max 36.790
_diffrn_reflns_theta_min 3.061
_diffrn_source 'Enhance (Mo) X-ray Source'
_exptl_absorpt_coefficient_mu 0.395
_exptl_absorpt_correction_T_max 1.000
_exptl_absorpt_correction_T_min 0.849
_exptl_absorpt_correction_type multi-scan
_exptl_absorpt_process_details
;
CrysAlis RED, Oxford Diffraction Ltd.,
Version 1.171.33.66 (release 28-04-2010 CrysAlis171 .NET)
(compiled Apr 28 2010,14:27:37)
Empirical absorption correction using spherical harmonics,
 implemented in SCALE3 ABSPACK scaling algorithm.
;
_exptl_crystal_colour colourless
_exptl_crystal_density_diffrn 1.775
_exptl_crystal_description plate
_exptl_crystal_F_000 344
_exptl_crystal_size_max 0.62
_exptl_crystal_size_mid 0.20
_exptl_crystal_size_min 0.07
_refine_diff_density_max 0.668
_refine_diff_density_min -0.534
_refine_diff_density_rms 0.115
_refine_ls_extinction_method none
_refine_ls_goodness_of_fit_ref 1.081
_refine_ls_hydrogen_treatment constr
_refine_ls_matrix_type full
_refine_ls_number_parameters 185
_refine_ls_number_reflns 4465
_refine_ls_number_restraints 5
_refine_ls_restrained_S_all 1.080
_refine_ls_R_factor_all 0.0435
_refine_ls_R_factor_gt 0.0404
_refine_ls_shift/su_max 0.000
_refine_ls_shift/su_mean 0.000
_refine_ls_structure_factor_coef Fsqd
_refine_ls_weighting_details 'w=1/[\s^2^(Fo^2^)+(0.0860P)^2^+0.1188P] where P=(Fo^2^+2Fc^2^)/3'
_refine_ls_weighting_scheme calc
_refine_ls_wR_factor_gt 0.1186
_refine_ls_wR_factor_ref 0.1209
_reflns_Friedel_coverage 0.000
_reflns_number_gt 4016
_reflns_number_total 4465
_reflns_threshold_expression 'I > 2\s(I)'
_cod_data_source_file c8nj00118a2.cif
_cod_data_source_block 1_tr72
_cod_depositor_comments 'Adding full bibliography for 7057080--7057083.cif.'
_cod_database_code 7057080
_shelx_shelxl_version_number 2014/7
_shelx_space_group_comment
;
The symmetry employed for this shelxl refinement is uniquely defined
by the following loop, which should always be used as a source of
symmetry information in preference to the above space-group names.
They are only intended as comments.
;
_shelx_estimated_absorpt_t_min 0.792
_shelx_estimated_absorpt_t_max 0.973

loop_
_space_group_symop_operation_xyz
'x, y, z'
'-x, -y, -z'

loop_
_atom_site_label
_atom_site_type_symbol
_atom_site_fract_x
_atom_site_fract_y
_atom_site_fract_z
_atom_site_U_iso_or_equiv
_atom_site_adp_type
_atom_site_occupancy
_atom_site_site_symmetry_order
_atom_site_calc_flag
_atom_site_refinement_flags_posn
_atom_site_refinement_flags_adp
P1 P 0.16567(4) 0.03814(3) 0.19982(3) 0.00881(8) Uani 1 1 d . .
O1 O 0.19993(11) -0.02164(11) 0.06484(8) 0.01155(16) Uani 1 1 d . .
O2 O 0.33766(12) 0.03244(11) 0.30124(9) 0.01269(17) Uani 1 1 d . .
H2 H 0.3125 0.0247 0.3762 0.019 Uiso 1 1 calc R U
O3 O 0.01656(12) -0.06835(11) 0.23984(10) 0.01453(17) Uani 1 1 d . .
H3 H -0.0644 -0.0044 0.2568 0.022 Uiso 1 1 calc R U
P2 P -0.04194(4) 0.30083(4) 0.34070(3) 0.00885(8) Uani 1 1 d . .
O4 O 0.07175(12) 0.30451(11) 0.47481(8) 0.01204(16) Uani 1 1 d . .
O5 O -0.18362(11) 0.15897(11) 0.30598(9) 0.01224(16) Uani 1 1 d . .
O6 O -0.13204(12) 0.47386(11) 0.32234(8) 0.01183(16) Uani 1 1 d . .
H6 H -0.0999 0.5426 0.3905 0.018 Uiso 1 1 calc R U
O7 O -0.02453(11) 0.28799(10) 0.08948(8) 0.01039(16) Uani 1 1 d . .
H7 H -0.0608 0.1932 0.0479 0.016 Uiso 1 1 calc R U
N1 N 0.34415(13) 0.33598(12) 0.10110(9) 0.00972(17) Uani 1 1 d . .
N2 N 0.51916(14) 0.20823(13) -0.01672(10) 0.01282(19) Uani 1 1 d D .
H2N H 0.6098 0.1525 -0.0383 0.015 Uiso 1 1 d DR U
C1 C 0.09428(14) 0.26272(13) 0.20751(10) 0.00842(18) Uani 1 1 d . .
C2 C 0.25512(15) 0.38919(13) 0.21438(10) 0.00925(19) Uani 1 1 d . .
C3 C 0.20821(16) 0.57894(13) 0.21904(11) 0.0112(2) Uani 1 1 d . .
H3A H 0.2570 0.6401 0.1541 0.013 Uiso 1 1 calc R U
H3B H 0.0805 0.5976 0.2140 0.013 Uiso 1 1 calc R U
C4 C 0.31598(17) 0.61219(15) 0.36081(12) 0.0143(2) Uani 1 1 d . .
H4A H 0.4093 0.7030 0.3715 0.017 Uiso 1 1 calc R U
H4B H 0.2419 0.6317 0.4298 0.017 Uiso 1 1 calc R U
C5 C 0.38624(16) 0.43051(14) 0.34709(11) 0.0114(2) Uani 1 1 d . .
H5A H 0.3628 0.3619 0.4170 0.014 Uiso 1 1 calc R U
H5B H 0.5120 0.4274 0.3375 0.014 Uiso 1 1 calc R U
C21 C 0.48793(15) 0.24353(14) 0.10572(11) 0.0112(2) Uani 1 1 d . .
H21 H 0.5562 0.2089 0.1830 0.013 Uiso 1 1 calc R U
C41 C 0.39280(16) 0.28099(16) -0.10239(12) 0.0147(2) Uani 1 1 d . .
H41 H 0.3842 0.2755 -0.1953 0.018 Uiso 1 1 calc R U
C51 C 0.28309(16) 0.36201(15) -0.02858(11) 0.0127(2) Uani 1 1 d . .
H51 H 0.1835 0.4246 -0.0599 0.015 Uiso 1 1 calc R U
O1W O 0.30527(13) 0.06708(12) 0.54064(9) 0.01577(18) Uani 1 1 d D .
H1W H 0.2844 -0.0179 0.5783 0.024 Uiso 1 1 d DR U
H2W H 0.2258 0.1378 0.5454 0.024 Uiso 1 1 d DR U

loop_
_atom_site_aniso_label
_atom_site_aniso_U_11
_atom_site_aniso_U_22
_atom_site_aniso_U_33
_atom_site_aniso_U_23
_atom_site_aniso_U_13
_atom_site_aniso_U_12
P1 0.00884(15) 0.00784(12) 0.01003(13) 0.00044(9) 0.00271(10) 0.00082(10)
O1 0.0120(4) 0.0111(3) 0.0112(3) -0.0018(3) 0.0030(3) 0.0012(3)
O2 0.0119(4) 0.0146(4) 0.0115(4) 0.0025(3) 0.0008(3) 0.0021(3)
O3 0.0137(4) 0.0100(3) 0.0221(4) 0.0025(3) 0.0089(3) 0.0002(3)
P2 0.00917(15) 0.00909(13) 0.00861(13) 0.00009(9) 0.00300(10) 0.00087(10)
O4 0.0148(4) 0.0119(3) 0.0094(3) 0.0002(3) 0.0023(3) 0.0031(3)
O5 0.0112(4) 0.0111(3) 0.0150(4) 0.0007(3) 0.0048(3) -0.0010(3)
O6 0.0132(4) 0.0106(3) 0.0112(3) -0.0011(3) 0.0016(3) 0.0038(3)
O7 0.0106(4) 0.0103(3) 0.0090(3) -0.0005(3) -0.0008(3) 0.0003(3)
N1 0.0092(4) 0.0107(4) 0.0096(4) 0.0009(3) 0.0027(3) 0.0006(3)
N2 0.0122(4) 0.0131(4) 0.0143(4) 0.0003(3) 0.0065(4) 0.0013(3)
C1 0.0085(4) 0.0081(4) 0.0087(4) 0.0006(3) 0.0020(3) 0.0004(3)
C2 0.0092(4) 0.0096(4) 0.0091(4) -0.0002(3) 0.0026(3) 0.0002(3)
C3 0.0128(5) 0.0082(4) 0.0127(5) 0.0011(3) 0.0030(4) 0.0002(4)
C4 0.0174(5) 0.0112(4) 0.0131(5) -0.0023(4) 0.0018(4) 0.0001(4)
C5 0.0112(5) 0.0111(4) 0.0108(4) -0.0005(3) 0.0006(4) -0.0002(4)
C21 0.0106(5) 0.0108(4) 0.0131(5) 0.0013(3) 0.0041(4) 0.0008(4)
C41 0.0144(5) 0.0197(5) 0.0103(4) 0.0014(4) 0.0038(4) -0.0004(4)
C51 0.0118(5) 0.0162(5) 0.0107(4) 0.0024(4) 0.0029(4) 0.0005(4)
O1W 0.0170(4) 0.0164(4) 0.0155(4) 0.0056(3) 0.0047(3) 0.0037(3)

loop_
_atom_type_symbol
_atom_type_description
_atom_type_scat_dispersion_real
_atom_type_scat_dispersion_imag
_atom_type_scat_source
C C 0.0033 0.0016 'International Tables Vol C Tables 4.2.6.8 and 6.1.1.4'
H H 0.0000 0.0000 'International Tables Vol C Tables 4.2.6.8 and 6.1.1.4'
N N 0.0061 0.0033 'International Tables Vol C Tables 4.2.6.8 and 6.1.1.4'
O O 0.0106 0.0060 'International Tables Vol C Tables 4.2.6.8 and 6.1.1.4'
P P 0.1023 0.0942 'International Tables Vol C Tables 4.2.6.8 and 6.1.1.4'

loop_
_geom_angle_atom_site_label_1
_geom_angle_atom_site_label_2
_geom_angle_atom_site_label_3
_geom_angle
_geom_angle_publ_flag
O1 P1 O2 109.39(6) yes
O1 P1 O3 112.68(6) yes
O2 P1 O3 109.76(6) yes
O1 P1 C1 110.29(6) yes
O2 P1 C1 108.04(6) yes
O3 P1 C1 106.55(6) yes
P1 O2 H2 109.5 ?
P1 O3 H3 109.5 ?
O4 P2 O5 115.28(6) yes
O4 P2 O6 111.67(6) yes
O5 P2 O6 108.39(6) yes
O4 P2 C1 110.69(6) yes
O5 P2 C1 103.59(5) yes
O6 P2 C1 106.60(6) yes
P2 O6 H6 109.5 ?
C1 O7 H7 109.5 ?
C21 N1 C51 108.81(10) ?
C21 N1 C2 125.61(10) ?
C51 N1 C2 125.38(10) ?
C21 N2 C41 109.10(11) ?
C21 N2 H2N 125.0 ?
C41 N2 H2N 125.8 ?
O7 C1 C2 105.52(9) ?
O7 C1 P1 110.36(7) ?
C2 C1 P1 110.89(8) ?
O7 C1 P2 104.09(8) ?
C2 C1 P2 116.78(7) ?
P1 C1 P2 108.86(6) ?
N1 C2 C3 111.44(9) ?
N1 C2 C5 113.14(10) ?
C3 C2 C5 89.68(9) ?
N1 C2 C1 107.93(8) yes
C3 C2 C1 114.62(10) ?
C5 C2 C1 119.14(9) ?
C4 C3 C2 89.61(9) ?
C4 C3 H3A 113.7 ?
C2 C3 H3A 113.7 ?
C4 C3 H3B 113.7 ?
C2 C3 H3B 113.7 ?
H3A C3 H3B 111.0 ?
C5 C4 C3 90.06(9) ?
C5 C4 H4A 113.6 ?
C3 C4 H4A 113.6 ?
C5 C4 H4B 113.6 ?
C3 C4 H4B 113.6 ?
H4A C4 H4B 110.9 ?
C4 C5 C2 89.41(10) ?
C4 C5 H5A 113.7 ?
C2 C5 H5A 113.7 ?
C4 C5 H5B 113.7 ?
C2 C5 H5B 113.7 ?
H5A C5 H5B 111.0 ?
N2 C21 N1 108.27(11) ?
N2 C21 H21 125.9 ?
N1 C21 H21 125.9 ?
C51 C41 N2 106.96(11) ?
C51 C41 H41 126.5 ?
N2 C41 H41 126.5 ?
C41 C51 N1 106.86(12) ?
C41 C51 H51 126.6 ?
N1 C51 H51 126.6 ?
H1W O1W H2W 110.1 ?

loop_
_geom_bond_atom_site_label_1
_geom_bond_atom_site_label_2
_geom_bond_distance
_geom_bond_publ_flag
P1 O1 1.4951(10) yes
P1 O2 1.5463(11) yes
P1 O3 1.5505(10) yes
P1 C1 1.8690(13) yes
O2 H2 0.8400 ?
O3 H3 0.8400 ?
P2 O4 1.5060(11) yes
P2 O5 1.5192(10) yes
P2 O6 1.5633(11) yes
P2 C1 1.8744(12) yes
O6 H6 0.8400 ?
O7 C1 1.4309(15) ?
O7 H7 0.8400 ?
N1 C21 1.3355(17) ?
N1 C51 1.3843(16) ?
N1 C2 1.4845(15) ?
N2 C21 1.3322(15) ?
N2 C41 1.3794(18) ?
N2 H2N 0.8801 ?
C1 C2 1.5640(15) ?
C2 C3 1.5498(17) ?
C2 C5 1.5572(17) ?
C3 C4 1.5495(18) ?
C3 H3A 0.9900 ?
C3 H3B 0.9900 ?
C4 C5 1.5473(18) ?
C4 H4A 0.9900 ?
C4 H4B 0.9900 ?
C5 H5A 0.9900 ?
C5 H5B 0.9900 ?
C21 H21 0.9500 ?
C41 C51 1.3582(17) ?
C41 H41 0.9500 ?
C51 H51 0.9500 ?
O1W H1W 0.8408 ?
O1W H2W 0.8415 ?

loop_
_geom_hbond_atom_site_label_D
_geom_hbond_atom_site_label_H
_geom_hbond_atom_site_label_A
_geom_hbond_distance_DH
_geom_hbond_distance_HA
_geom_hbond_distance_DA
_geom_hbond_angle_DHA
_geom_hbond_site_symmetry_A
O2 H2 O1W 0.84 1.71 2.5211(14) 161.3 .
O3 H3 O5 0.84 1.68 2.5064(16) 165.5 .
O6 H6 O4 0.84 1.72 2.5553(15) 169.8 2_566
O7 H7 O1 0.84 1.88 2.6882(16) 162.3 2
N2 H2N O1 0.88 1.85 2.7271(17) 172.8 2_655
O1W H1W O5 0.84 1.97 2.7723(15) 160.0 2_556
O1W H2W O4 0.84 1.91 2.6876(17) 152.5 .
C3 H3B O6 0.99 2.39 3.1262(18) 130.6 .
C5 H5A O4 0.99 2.46 3.1476(18) 125.9 .
C21 H21 O5 0.95 2.25 3.116(2) 151.6 1_655

loop_
_geom_torsion_atom_site_label_1
_geom_torsion_atom_site_label_2
_geom_torsion_atom_site_label_3
_geom_torsion_atom_site_label_4
_geom_torsion
_geom_torsion_publ_flag
O1 P1 C1 O7 40.74(8) ?
O2 P1 C1 O7 160.26(7) ?
O3 P1 C1 O7 -81.86(8) ?
O1 P1 C1 C2 -75.82(9) ?
O2 P1 C1 C2 43.70(9) ?
O3 P1 C1 C2 161.58(7) ?
O1 P1 C1 P2 154.39(5) ?
O2 P1 C1 P2 -86.09(7) ?
O3 P1 C1 P2 31.79(7) ?
O4 P2 C1 O7 -171.61(6) ?
O5 P2 C1 O7 64.27(8) ?
O6 P2 C1 O7 -49.98(7) ?
O4 P2 C1 C2 -55.78(10) ?
O5 P2 C1 C2 -179.90(8) ?
O6 P2 C1 C2 65.85(10) ?
O4 P2 C1 P1 70.70(7) ?
O5 P2 C1 P1 -53.42(7) ?
O6 P2 C1 P1 -167.68(5) ?
C21 N1 C2 C3 134.85(11) ?
C51 N1 C2 C3 -50.91(13) ?
C21 N1 C2 C5 35.56(14) ?
C51 N1 C2 C5 -150.20(10) ?
C21 N1 C2 C1 -98.46(12) ?
C51 N1 C2 C1 75.79(13) ?
O7 C1 C2 N1 -65.15(11) yes
P1 C1 C2 N1 54.34(11) yes
P2 C1 C2 N1 179.81(8) yes
O7 C1 C2 C3 59.67(11) yes
P1 C1 C2 C3 179.16(7) yes
P2 C1 C2 C3 -55.37(12) yes
O7 C1 C2 C5 164.06(9) yes
P1 C1 C2 C5 -76.45(11) yes
P2 C1 C2 C5 49.02(13) yes
N1 C2 C3 C4 -123.21(10) ?
C5 C2 C3 C4 -8.38(8) ?
C1 C2 C3 C4 113.84(10) ?
C2 C3 C4 C5 8.43(8) ?
C3 C4 C5 C2 -8.39(8) ?
N1 C2 C5 C4 121.67(9) ?
C3 C2 C5 C4 8.39(8) ?
C1 C2 C5 C4 -109.90(11) ?
C41 N2 C21 N1 0.45(12) ?
C51 N1 C21 N2 -0.71(12) ?
C2 N1 C21 N2 174.33(9) ?
C21 N2 C41 C51 -0.01(13) ?
N2 C41 C51 N1 -0.42(12) ?
C21 N1 C51 C41 0.70(12) ?
C2 N1 C51 C41 -174.36(9) ?
